data_7014941
loop_
_publ_author_name
'Chen, Zhen-Feng'
'Song, Xiao-Yan'
'Peng, Yan'
'Hong, Xue'
'Liu, Yan-Cheng'
'Liang, Hong'

_publ_section_title
;
 High cytotoxicity of dihalo-substituted 8-quinolinolato-lanthanides.
;
_journal_issue 8
_journal_name_full 'Dalton transactions (Cambridge, England : 2003)'
_journal_page_first 1684
_journal_page_last 1692
_journal_paper_doi 10.1039/c0dt01310b
_journal_volume 40
_journal_year 2011
_chemical_formula_moiety 'C27 H16 Cl6 Er N3 O5, C2 H6 O, 1/3(C2 H6 O), 1/3(H2 O)'
_chemical_formula_sum 'C29.67 H24.67 Cl6 Er N3 O6.67'
_chemical_formula_weight 909.82
_chemical_name_systematic
;
?
;
_space_group_IT_number 148
_symmetry_cell_setting trigonal
_symmetry_Int_Tables_number 148
_symmetry_space_group_name_Hall '-R 3'
_symmetry_space_group_name_H-M 'R -3 :H'
_atom_sites_solution_hydrogens geom
_atom_sites_solution_primary direct
_atom_sites_solution_secondary difmap
_audit_creation_method SHELXL-97
_cell_angle_alpha 90.00
_cell_angle_beta 90.00
_cell_angle_gamma 120.00
_cell_formula_units_Z 18
_cell_length_a 21.7263(14)
_cell_length_b 21.7263(14)
_cell_length_c 37.099(2)
_cell_measurement_reflns_used 9051
_cell_measurement_temperature 223(2)
_cell_measurement_theta_max 27.5
_cell_measurement_theta_min 3.1
_cell_volume 15165.8(16)
_computing_cell_refinement CrystalClear
_computing_data_collection CrystalClear
_computing_data_reduction CrystalStructure
_computing_structure_refinement 'SHELXL-97 (Sheldrick, 1997)'
_computing_structure_solution 'SHELXS-97 (Sheldrick, 1990)'
_diffrn_ambient_temperature 223(2)
_diffrn_detector_area_resol_mean 14.63
_diffrn_measured_fraction_theta_full 0.993
_diffrn_measured_fraction_theta_max 0.993
_diffrn_measurement_device_type 'Rigaku Saturn'
_diffrn_measurement_method \w
_diffrn_radiation_monochromator graphite
_diffrn_radiation_source 'fine-focus sealed tube'
_diffrn_radiation_type MoK\a
_diffrn_radiation_wavelength 0.71075
_diffrn_reflns_av_R_equivalents 0.0385
_diffrn_reflns_av_sigmaI/netI 0.0641
_diffrn_reflns_limit_h_max 17
_diffrn_reflns_limit_h_min -22
_diffrn_reflns_limit_k_max 24
_diffrn_reflns_limit_k_min -26
_diffrn_reflns_limit_l_max 44
_diffrn_reflns_limit_l_min -41
_diffrn_reflns_number 12475
_diffrn_reflns_theta_full 25.50
_diffrn_reflns_theta_max 25.50
_diffrn_reflns_theta_min 3.07
_exptl_absorpt_coefficient_mu 3.015
_exptl_absorpt_correction_T_max 0.502
_exptl_absorpt_correction_T_min 0.333
_exptl_absorpt_correction_type multi-scan
_exptl_absorpt_process_details 'Jacobson, R. (1998) Private communication'
_exptl_crystal_colour yellow
_exptl_crystal_density_diffrn 1.793
_exptl_crystal_density_method 'not measured'
_exptl_crystal_description prism
_exptl_crystal_F_000 8046
_exptl_crystal_size_max 0.40
_exptl_crystal_size_mid 0.25
_exptl_crystal_size_min 0.23
_refine_diff_density_max 0.796
_refine_diff_density_min -1.036
_refine_diff_density_rms 0.107
_refine_ls_extinction_method none
_refine_ls_goodness_of_fit_ref 1.105
_refine_ls_hydrogen_treatment mixed
_refine_ls_matrix_type full
_refine_ls_number_parameters 428
_refine_ls_number_reflns 6233
_refine_ls_number_restraints 11
_refine_ls_restrained_S_all 1.106
_refine_ls_R_factor_all 0.0715
_refine_ls_R_factor_gt 0.0534
_refine_ls_shift/su_max 0.001
_refine_ls_shift/su_mean 0.000
_refine_ls_structure_factor_coef Fsqd
_refine_ls_weighting_details 'calc w=1/[\s^2^(Fo^2^)+(0.0565P)^2^+0.0000P] where P=(Fo^2^+2Fc^2^)/3'
_refine_ls_weighting_scheme calc
_refine_ls_wR_factor_gt 0.1217
_refine_ls_wR_factor_ref 0.1322
_reflns_number_gt 5016
_reflns_number_total 6233
_reflns_threshold_expression >2sigma(I)
_cod_data_source_file C0DT01310B.TXT
_cod_data_source_block Er
_cod_original_cell_volume 15165.9(17)
_cod_original_sg_symbol_H-M 'R -3:H'
_cod_database_code 7014941

loop_
_symmetry_equiv_pos_as_xyz
'x, y, z'
'-y, x-y, z'
'-x+y, -x, z'
'x+2/3, y+1/3, z+1/3'
'-y+2/3, x-y+1/3, z+1/3'
'-x+y+2/3, -x+1/3, z+1/3'
'x+1/3, y+2/3, z+2/3'
'-y+1/3, x-y+2/3, z+2/3'
'-x+y+1/3, -x+2/3, z+2/3'
'-x, -y, -z'
'y, -x+y, -z'
'x-y, x, -z'
'-x+2/3, -y+1/3, -z+1/3'
'y+2/3, -x+y+1/3, -z+1/3'
'x-y+2/3, x+1/3, -z+1/3'
'-x+1/3, -y+2/3, -z+2/3'
'y+1/3, -x+y+2/3, -z+2/3'
'x-y+1/3, x+2/3, -z+2/3'

loop_
_atom_site_label
_atom_site_type_symbol
_atom_site_fract_x
_atom_site_fract_y
_atom_site_fract_z
_atom_site_U_iso_or_equiv
_atom_site_adp_type
_atom_site_occupancy
_atom_site_symmetry_multiplicity
_atom_site_calc_flag
_atom_site_refinement_flags
_atom_site_disorder_assembly
_atom_site_disorder_group
Er1 Er 0.462450(18) 0.488647(17) 0.428169(7) 0.04292(14) Uani 1 1 d . . .
Cl1 Cl 0.30574(13) 0.40357(13) 0.54781(5) 0.0727(6) Uani 1 1 d . . .
Cl2 Cl 0.20119(18) 0.13760(14) 0.50008(9) 0.1095(10) Uani 1 1 d . . .
Cl3 Cl 0.53056(13) 0.70632(11) 0.51518(5) 0.0647(6) Uani 1 1 d . . .
Cl4 Cl 0.68667(15) 0.87808(12) 0.40736(8) 0.0882(8) Uani 1 1 d . . .
Cl5 Cl 0.39282(11) 0.44792(12) 0.28857(4) 0.0622(5) Uani 1 1 d . . .
Cl6 Cl 0.21506(14) 0.54504(15) 0.31827(7) 0.0839(7) Uani 1 1 d . . .
O1 O 0.3889(3) 0.4447(3) 0.47833(11) 0.0481(12) Uani 1 1 d . . .
O2 O 0.5037(3) 0.5879(3) 0.46345(11) 0.0489(12) Uani 1 1 d . . .
O3 O 0.4246(3) 0.4668(3) 0.36832(11) 0.0468(12) Uani 1 1 d . . .
O4 O 0.5317(3) 0.4662(3) 0.46935(11) 0.0500(12) Uani 1 1 d D . .
H4A H 0.555(4) 0.500(3) 0.4830(17) 0.060 Uiso 1 1 d D . .
H4B H 0.520(4) 0.436(3) 0.4852(15) 0.060 Uiso 1 1 d D . .
O5 O 0.5401(4) 0.4592(4) 0.39859(12) 0.0658(16) Uani 1 1 d D . .
H5A H 0.538(5) 0.456(5) 0.3766(4) 0.079 Uiso 1 1 d D . .
H5B H 0.546(5) 0.435(4) 0.4139(17) 0.079 Uiso 1 1 d D . .
N1 N 0.3835(3) 0.3569(3) 0.42753(14) 0.0521(16) Uani 1 1 d . . .
N2 N 0.5470(3) 0.6045(3) 0.39582(14) 0.0473(14) Uani 1 1 d . . .
N3 N 0.3685(3) 0.5173(3) 0.41619(13) 0.0468(14) Uani 1 1 d . . .
C1 C 0.3449(4) 0.3761(4) 0.48342(16) 0.0429(16) Uani 1 1 d . . .
C2 C 0.3028(4) 0.3475(4) 0.51332(18) 0.0523(18) Uani 1 1 d . . .
C3 C 0.2593(4) 0.2748(5) 0.5186(2) 0.061(2) Uani 1 1 d . . .
H3 H 0.2332 0.2578 0.5401 0.074 Uiso 1 1 calc R . .
C4 C 0.2546(5) 0.2289(4) 0.4932(2) 0.068(2) Uani 1 1 d . . .
C5 C 0.2964(5) 0.2541(4) 0.4611(2) 0.059(2) Uani 1 1 d . . .
C6 C 0.2947(5) 0.2096(5) 0.4331(2) 0.072(3) Uani 1 1 d . . .
H6 H 0.2645 0.1601 0.4346 0.086 Uiso 1 1 calc R . .
C7 C 0.3374(5) 0.2392(5) 0.4037(2) 0.075(3) Uani 1 1 d . . .
H7 H 0.3373 0.2105 0.3847 0.090 Uiso 1 1 calc R . .
C8 C 0.3819(5) 0.3142(5) 0.4026(2) 0.071(2) Uani 1 1 d . . .
H8 H 0.4121 0.3342 0.3826 0.086 Uiso 1 1 calc R . .
C9 C 0.3413(4) 0.3267(4) 0.45680(17) 0.0451(17) Uani 1 1 d . . .
C10 C 0.5442(4) 0.6536(4) 0.45210(18) 0.0483(17) Uani 1 1 d . . .
C11 C 0.5654(4) 0.7153(4) 0.47219(18) 0.0516(18) Uani 1 1 d . . .
C12 C 0.6091(4) 0.7832(4) 0.4588(2) 0.0563(19) Uani 1 1 d . . .
H12 H 0.6221 0.8230 0.4736 0.068 Uiso 1 1 calc R . .
C13 C 0.6333(4) 0.7921(4) 0.4242(2) 0.060(2) Uani 1 1 d . . .
C14 C 0.6140(4) 0.7331(4) 0.40136(19) 0.0529(18) Uani 1 1 d . . .
C15 C 0.6339(5) 0.7372(5) 0.3645(2) 0.065(2) Uani 1 1 d . . .
H15 H 0.6622 0.7817 0.3536 0.079 Uiso 1 1 calc R . .
C16 C 0.6126(5) 0.6781(5) 0.3456(2) 0.067(2) Uani 1 1 d . . .
H16 H 0.6270 0.6807 0.3214 0.081 Uiso 1 1 calc R . .
C17 C 0.5689(5) 0.6124(5) 0.36148(19) 0.063(2) Uani 1 1 d . . .
H17 H 0.5538 0.5713 0.3474 0.075 Uiso 1 1 calc R . .
C18 C 0.5707(4) 0.6655(4) 0.41553(18) 0.0466(17) Uani 1 1 d . . .
C19 C 0.3776(4) 0.4830(4) 0.35652(16) 0.0413(15) Uani 1 1 d . . .
C20 C 0.3560(4) 0.4775(4) 0.32074(18) 0.0488(17) Uani 1 1 d . . .
C21 C 0.3059(4) 0.4961(4) 0.3094(2) 0.057(2) Uani 1 1 d . . .
H21 H 0.2930 0.4914 0.2850 0.068 Uiso 1 1 calc R . .
C22 C 0.2757(4) 0.5205(4) 0.3329(2) 0.060(2) Uani 1 1 d . . .
C23 C 0.2949(4) 0.5279(4) 0.37091(19) 0.0528(18) Uani 1 1 d . . .
C24 C 0.2672(4) 0.5535(4) 0.3976(2) 0.060(2) Uani 1 1 d . . .
H24 H 0.2333 0.5666 0.3915 0.073 Uiso 1 1 calc R . .
C25 C 0.2895(4) 0.5589(4) 0.4318(2) 0.058(2) Uani 1 1 d . . .
H25 H 0.2709 0.5751 0.4500 0.069 Uiso 1 1 calc R . .
C26 C 0.3403(4) 0.5403(4) 0.43984(19) 0.056(2) Uani 1 1 d . . .
H26 H 0.3555 0.5446 0.4639 0.067 Uiso 1 1 calc R . .
C27 C 0.3448(4) 0.5094(4) 0.38110(17) 0.0432(16) Uani 1 1 d . . .
O6 O 0.5163(4) 0.4333(4) 0.32984(19) 0.097(2) Uiso 1 1 d D . .
O7 O 0.3823(19) 0.7861(17) 0.5710(8) 0.063(6) Uiso 0.17 1 d PD . .
O7' O 0.4202(17) 0.7970(15) 0.5564(9) 0.063(6) Uiso 0.17 1 d PD . .
O8 O 0.358(3) 0.626(3) 0.2338(13) 0.107(11) Uiso 0.17 1 d P . .
O8' O 0.310(4) 0.628(2) 0.2323(12) 0.107(11) Uiso 0.17 1 d P . .
C28 C 0.512(2) 0.3850(18) 0.3013(9) 0.167(7) Uiso 0.50 1 d PD A 1
C28' C 0.4968(19) 0.3665(14) 0.3130(10) 0.167(7) Uiso 0.50 1 d PD A 2
C29 C 0.578(2) 0.400(2) 0.2804(10) 0.167(7) Uiso 0.50 1 d PD A 1
C29' C 0.5739(19) 0.386(2) 0.3032(10) 0.167(7) Uiso 0.50 1 d PD A 2
C30 C 0.377(3) 0.7235(15) 0.5539(11) 0.184(12) Uiso 0.33 1 d PD . .
C31 C 0.3333 0.6667 0.5280(9) 0.184(12) Uiso 1 3 d SD . .

loop_
_atom_site_aniso_label
_atom_site_aniso_U_11
_atom_site_aniso_U_22
_atom_site_aniso_U_33
_atom_site_aniso_U_23
_atom_site_aniso_U_13
_atom_site_aniso_U_12
Er1 0.0563(2) 0.0443(2) 0.03080(18) 0.00117(12) 0.00198(13) 0.02713(17)
Cl1 0.0876(16) 0.0767(15) 0.0551(11) 0.0051(10) 0.0233(11) 0.0423(13)
Cl2 0.113(2) 0.0541(15) 0.133(2) 0.0166(15) 0.0406(19) 0.0211(15)
Cl3 0.0883(16) 0.0628(13) 0.0513(9) -0.0109(9) -0.0052(10) 0.0439(12)
Cl4 0.0966(19) 0.0448(12) 0.1070(19) 0.0111(12) 0.0215(15) 0.0232(12)
Cl5 0.0601(12) 0.0834(15) 0.0383(8) -0.0074(9) -0.0005(8) 0.0323(11)
Cl6 0.0773(16) 0.0949(18) 0.0966(16) 0.0026(14) -0.0212(14) 0.0559(15)
O1 0.061(3) 0.046(3) 0.036(2) 0.006(2) 0.009(2) 0.026(3)
O2 0.064(3) 0.041(3) 0.041(2) -0.003(2) -0.002(2) 0.026(3)
O3 0.054(3) 0.055(3) 0.035(2) -0.001(2) 0.001(2) 0.030(3)
O4 0.071(4) 0.049(3) 0.036(2) 0.002(2) 0.001(2) 0.034(3)
O5 0.087(4) 0.092(5) 0.038(3) -0.001(3) 0.005(3) 0.059(4)
N1 0.068(4) 0.056(4) 0.036(3) -0.006(3) 0.000(3) 0.033(3)
N2 0.058(4) 0.044(3) 0.042(3) 0.003(3) 0.004(3) 0.027(3)
N3 0.054(4) 0.053(4) 0.036(3) -0.002(3) 0.003(3) 0.029(3)
C1 0.046(4) 0.052(4) 0.034(3) 0.004(3) -0.005(3) 0.028(4)
C2 0.050(4) 0.060(5) 0.050(4) 0.005(4) 0.007(3) 0.029(4)
C3 0.055(5) 0.068(6) 0.060(4) 0.014(4) 0.014(4) 0.029(5)
C4 0.055(5) 0.051(5) 0.086(6) 0.018(5) 0.014(5) 0.017(4)
C5 0.069(5) 0.047(5) 0.055(4) 0.002(4) -0.002(4) 0.025(4)
C6 0.091(7) 0.046(5) 0.065(5) 0.002(4) 0.005(5) 0.024(5)
C7 0.097(7) 0.052(5) 0.067(5) -0.007(4) 0.000(5) 0.030(5)
C8 0.098(7) 0.061(6) 0.054(4) 0.002(4) 0.006(5) 0.039(5)
C9 0.051(4) 0.048(4) 0.041(3) 0.006(3) -0.002(3) 0.028(4)
C10 0.049(4) 0.052(5) 0.050(4) -0.001(3) -0.009(3) 0.029(4)
C11 0.064(5) 0.056(5) 0.046(4) -0.005(3) -0.008(4) 0.038(4)
C12 0.068(5) 0.038(4) 0.065(5) -0.009(4) -0.007(4) 0.028(4)
C13 0.056(5) 0.045(5) 0.079(6) 0.003(4) 0.001(4) 0.025(4)
C14 0.054(5) 0.050(5) 0.059(4) 0.007(4) 0.002(4) 0.029(4)
C15 0.073(6) 0.056(5) 0.067(5) 0.018(4) 0.018(4) 0.031(5)
C16 0.077(6) 0.070(6) 0.052(4) 0.017(4) 0.017(4) 0.034(5)
C17 0.079(6) 0.065(5) 0.049(4) 0.000(4) 0.006(4) 0.040(5)
C18 0.049(4) 0.042(4) 0.050(4) 0.002(3) -0.004(3) 0.024(4)
C19 0.040(4) 0.039(4) 0.039(3) 0.004(3) 0.005(3) 0.015(3)
C20 0.044(4) 0.047(4) 0.044(4) 0.001(3) -0.004(3) 0.015(4)
C21 0.051(5) 0.066(5) 0.050(4) -0.001(4) -0.013(4) 0.027(4)
C22 0.044(4) 0.058(5) 0.076(5) 0.000(4) -0.007(4) 0.024(4)
C23 0.054(5) 0.046(4) 0.054(4) 0.005(4) 0.010(4) 0.022(4)
C24 0.051(5) 0.046(4) 0.082(6) 0.008(4) 0.010(4) 0.023(4)
C25 0.057(5) 0.053(5) 0.064(5) 0.003(4) 0.016(4) 0.029(4)
C26 0.069(5) 0.052(5) 0.050(4) 0.005(4) 0.018(4) 0.033(4)
C27 0.041(4) 0.043(4) 0.045(3) 0.010(3) 0.005(3) 0.021(3)

loop_
_atom_type_symbol
_atom_type_description
_atom_type_scat_dispersion_real
_atom_type_scat_dispersion_imag
_atom_type_scat_source
C C 0.0033 0.0016 'International Tables Vol C Tables 4.2.6.8 and 6.1.1.4'
H H 0.0000 0.0000 'International Tables Vol C Tables 4.2.6.8 and 6.1.1.4'
N N 0.0061 0.0033 'International Tables Vol C Tables 4.2.6.8 and 6.1.1.4'
O O 0.0106 0.0060 'International Tables Vol C Tables 4.2.6.8 and 6.1.1.4'
Er Er -0.2586 4.9576 'International Tables Vol C Tables 4.2.6.8 and 6.1.1.4'
Cl Cl 0.1484 0.1585 'International Tables Vol C Tables 4.2.6.8 and 6.1.1.4'

loop_
_geom_angle_atom_site_label_1
_geom_angle_atom_site_label_2
_geom_angle_atom_site_label_3
_geom_angle
_geom_angle_site_symmetry_1
_geom_angle_site_symmetry_3
_geom_angle_publ_flag
O2 Er1 O1 78.10(16) . . ?
O2 Er1 O3 131.95(16) . . ?
O1 Er1 O3 125.32(17) . . ?
O2 Er1 O5 121.8(2) . . ?
O1 Er1 O5 134.50(19) . . ?
O3 Er1 O5 74.26(17) . . ?
O2 Er1 O4 80.47(17) . . ?
O1 Er1 O4 77.04(17) . . ?
O3 Er1 O4 140.42(16) . . ?
O5 Er1 O4 68.16(17) . . ?
O2 Er1 N3 81.26(18) . . ?
O1 Er1 N3 76.14(17) . . ?
O3 Er1 N3 68.02(17) . . ?
O5 Er1 N3 141.69(17) . . ?
O4 Er1 N3 150.09(17) . . ?
O2 Er1 N1 143.83(17) . . ?
O1 Er1 N1 66.39(17) . . ?
O3 Er1 N1 77.72(17) . . ?
O5 Er1 N1 81.9(2) . . ?
O4 Er1 N1 85.01(19) . . ?
N3 Er1 N1 96.2(2) . . ?
O2 Er1 N2 65.80(17) . . ?
O1 Er1 N2 142.04(17) . . ?
O3 Er1 N2 76.12(17) . . ?
O5 Er1 N2 77.8(2) . . ?
O4 Er1 N2 106.80(19) . . ?
N3 Er1 N2 86.80(19) . . ?
N1 Er1 N2 150.36(17) . . ?
C1 O1 Er1 122.6(4) . . ?
C10 O2 Er1 125.0(4) . . ?
C19 O3 Er1 120.4(4) . . ?
Er1 O4 H4A 114(6) . . ?
Er1 O4 H4B 130(6) . . ?
H4A O4 H4B 94(7) . . ?
Er1 O5 H5A 117(7) . . ?
Er1 O5 H5B 102(6) . . ?
H5A O5 H5B 132(9) . . ?
C8 N1 C9 117.1(7) . . ?
C8 N1 Er1 125.7(6) . . ?
C9 N1 Er1 117.1(4) . . ?
C17 N2 C18 116.6(6) . . ?
C17 N2 Er1 127.3(5) . . ?
C18 N2 Er1 116.1(4) . . ?
C26 N3 C27 117.6(6) . . ?
C26 N3 Er1 125.8(5) . . ?
C27 N3 Er1 116.5(4) . . ?
O1 C1 C2 124.7(6) . . ?
O1 C1 C9 119.0(6) . . ?
C2 C1 C9 116.3(7) . . ?
C1 C2 C3 123.3(7) . . ?
C1 C2 Cl1 119.4(6) . . ?
C3 C2 Cl1 117.2(6) . . ?
C4 C3 C2 120.1(7) . . ?
C4 C3 H3 119.9 . . ?
C2 C3 H3 119.9 . . ?
C3 C4 C5 120.2(8) . . ?
C3 C4 Cl2 120.2(7) . . ?
C5 C4 Cl2 119.4(7) . . ?
C9 C5 C6 117.3(7) . . ?
C9 C5 C4 118.8(7) . . ?
C6 C5 C4 123.9(8) . . ?
C7 C6 C5 119.2(8) . . ?
C7 C6 H6 120.4 . . ?
C5 C6 H6 120.4 . . ?
C6 C7 C8 118.5(8) . . ?
C6 C7 H7 120.8 . . ?
C8 C7 H7 120.8 . . ?
N1 C8 C7 123.9(8) . . ?
N1 C8 H8 118.1 . . ?
C7 C8 H8 118.1 . . ?
N1 C9 C5 124.1(7) . . ?
N1 C9 C1 114.8(6) . . ?
C5 C9 C1 121.1(7) . . ?
O2 C10 C11 126.3(6) . . ?
O2 C10 C18 119.0(6) . . ?
C11 C10 C18 114.8(7) . . ?
C12 C11 C10 123.6(7) . . ?
C12 C11 Cl3 118.5(6) . . ?
C10 C11 Cl3 117.8(6) . . ?
C13 C12 C11 119.9(7) . . ?
C13 C12 H12 120.1 . . ?
C11 C12 H12 120.1 . . ?
C12 C13 C14 121.0(7) . . ?
C12 C13 Cl4 119.4(6) . . ?
C14 C13 Cl4 119.6(7) . . ?
C18 C14 C13 118.0(7) . . ?
C18 C14 C15 116.9(7) . . ?
C13 C14 C15 125.1(7) . . ?
C16 C15 C14 120.0(8) . . ?
C16 C15 H15 120.0 . . ?
C14 C15 H15 120.0 . . ?
C15 C16 C17 119.8(7) . . ?
C15 C16 H16 120.1 . . ?
C17 C16 H16 120.1 . . ?
N2 C17 C16 123.4(8) . . ?
N2 C17 H17 118.3 . . ?
C16 C17 H17 118.3 . . ?
N2 C18 C14 123.2(6) . . ?
N2 C18 C10 113.9(6) . . ?
C14 C18 C10 122.8(7) . . ?
O3 C19 C20 124.8(6) . . ?
O3 C19 C27 120.2(6) . . ?
C20 C19 C27 115.0(6) . . ?
C19 C20 C21 122.6(7) . . ?
C19 C20 Cl5 119.3(6) . . ?
C21 C20 Cl5 118.1(5) . . ?
C22 C21 C20 121.3(7) . . ?
C22 C21 H21 119.4 . . ?
C20 C21 H21 119.4 . . ?
C21 C22 C23 120.1(7) . . ?
C21 C22 Cl6 120.7(6) . . ?
C23 C22 Cl6 119.2(6) . . ?
C27 C23 C24 118.2(7) . . ?
C27 C23 C22 117.0(7) . . ?
C24 C23 C22 124.8(8) . . ?
C25 C24 C23 119.6(8) . . ?
C25 C24 H24 120.2 . . ?
C23 C24 H24 120.2 . . ?
C24 C25 C26 118.9(7) . . ?
C24 C25 H25 120.6 . . ?
C26 C25 H25 120.6 . . ?
N3 C26 C25 124.3(7) . . ?
N3 C26 H26 117.8 . . ?
C25 C26 H26 117.8 . . ?
N3 C27 C23 121.4(6) . . ?
N3 C27 C19 114.7(6) . . ?
C23 C27 C19 123.9(6) . . ?
O7' O7 C30 68.1(17) . . ?
O7 O7' C30 74.5(19) . . ?
O8' O8 O8' 73(6) . 2_665 ?
O8 O8' O8 166(7) . 3_565 ?
O8 O8' O8' 54(5) . 2_665 ?
O8 O8' O8' 113(5) 3_565 2_665 ?
O8 O8' O8' 114(5) . 3_565 ?
O8 O8' O8' 53(5) 3_565 3_565 ?
O8' O8' O8' 60.000(11) 2_665 3_565 ?
O6 C28 C29 120(3) . . ?
O6 C28' C29' 96(2) . . ?
O7' C30 C31 142(4) . . ?
O7 C30 C31 142(4) . . ?
O7' C30 C30 139(5) . 2_665 ?
O7 C30 C30 106(5) . 2_665 ?
C31 C30 C30 49.0(14) . 2_665 ?
O7' C30 C30 160(5) . 3_565 ?
O7 C30 C30 152(3) . 3_565 ?
C31 C30 C30 49.0(14) . 3_565 ?
C30 C30 C30 60.000(6) 2_665 3_565 ?
C30 C31 C30 82(3) 2_665 . ?
C30 C31 C30 82(3) 2_665 3_565 ?
C30 C31 C30 82(3) . 3_565 ?

loop_
_geom_bond_atom_site_label_1
_geom_bond_atom_site_label_2
_geom_bond_distance
_geom_bond_site_symmetry_2
_geom_bond_publ_flag
Er1 O2 2.288(4) . ?
Er1 O1 2.325(4) . ?
Er1 O3 2.333(4) . ?
Er1 O5 2.354(6) . ?
Er1 O4 2.360(5) . ?
Er1 N3 2.453(6) . ?
Er1 N1 2.496(6) . ?
Er1 N2 2.555(6) . ?
Cl1 C2 1.746(8) . ?
Cl2 C4 1.745(9) . ?
Cl3 C11 1.734(7) . ?
Cl4 C13 1.748(8) . ?
Cl5 C20 1.730(7) . ?
Cl6 C22 1.738(8) . ?
O1 C1 1.321(8) . ?
O2 C10 1.317(8) . ?
O3 C19 1.309(8) . ?
O4 H4A 0.83(6) . ?
O4 H4B 0.82(6) . ?
O5 H5A 0.817(10) . ?
O5 H5B 0.83(9) . ?
N1 C8 1.298(10) . ?
N1 C9 1.359(9) . ?
N2 C17 1.340(9) . ?
N2 C18 1.368(9) . ?
N3 C26 1.306(9) . ?
N3 C27 1.379(8) . ?
C1 C2 1.374(9) . ?
C1 C9 1.431(10) . ?
C2 C3 1.390(11) . ?
C3 C4 1.339(12) . ?
C3 H3 0.9400 . ?
C4 C5 1.430(11) . ?
C5 C9 1.389(10) . ?
C5 C6 1.408(11) . ?
C6 C7 1.365(12) . ?
C6 H6 0.9400 . ?
C7 C8 1.421(12) . ?
C7 H7 0.9400 . ?
C8 H8 0.9400 . ?
C10 C11 1.396(10) . ?
C10 C18 1.446(9) . ?
C11 C12 1.385(11) . ?
C12 C13 1.367(12) . ?
C12 H12 0.9400 . ?
C13 C14 1.414(11) . ?
C14 C18 1.391(10) . ?
C14 C15 1.423(10) . ?
C15 C16 1.328(12) . ?
C15 H15 0.9400 . ?
C16 C17 1.390(11) . ?
C16 H16 0.9400 . ?
C17 H17 0.9400 . ?
C19 C20 1.394(9) . ?
C19 C27 1.442(9) . ?
C20 C21 1.401(10) . ?
C21 C22 1.349(11) . ?
C21 H21 0.9400 . ?
C22 C23 1.454(10) . ?
C23 C27 1.385(10) . ?
C23 C24 1.409(10) . ?
C24 C25 1.342(10) . ?
C24 H24 0.9400 . ?
C25 C26 1.384(11) . ?
C25 H25 0.9400 . ?
C26 H26 0.9400 . ?
O6 C28' 1.437(18) . ?
O6 C28 1.457(18) . ?
O7 O7' 0.91(4) . ?
O7 C30 1.447(19) . ?
O7' C30 1.393(19) . ?
O8 O8' 1.07(7) . ?
O8 O8' 1.09(7) 2_665 ?
O8' O8 1.09(7) 3_565 ?
O8' O8' 1.28(7) 2_665 ?
O8' O8' 1.28(7) 3_565 ?
C28 C29 1.533(19) . ?
C28' C29' 1.553(19) . ?
C30 C31 1.473(18) . ?
C30 C30 1.93(6) 2_665 ?
C30 C30 1.93(6) 3_565 ?
C31 C30 1.473(18) 2_665 ?
C31 C30 1.473(18) 3_565 ?

loop_
_geom_torsion_atom_site_label_1
_geom_torsion_atom_site_label_2
_geom_torsion_atom_site_label_3
_geom_torsion_atom_site_label_4
_geom_torsion
_geom_torsion_site_symmetry_1
_geom_torsion_site_symmetry_2
_geom_torsion_site_symmetry_3
_geom_torsion_site_symmetry_4
_geom_torsion_publ_flag
O2 Er1 O1 C1 -170.8(5) . . . . ?
O3 Er1 O1 C1 55.8(5) . . . . ?
O5 Er1 O1 C1 -47.5(6) . . . . ?
O4 Er1 O1 C1 -88.0(5) . . . . ?
N3 Er1 O1 C1 105.4(5) . . . . ?
N1 Er1 O1 C1 2.2(5) . . . . ?
N2 Er1 O1 C1 171.2(4) . . . . ?
O1 Er1 O2 C10 -163.6(6) . . . . ?
O3 Er1 O2 C10 -36.3(6) . . . . ?
O5 Er1 O2 C10 61.0(6) . . . . ?
O4 Er1 O2 C10 117.8(6) . . . . ?
N3 Er1 O2 C10 -86.0(5) . . . . ?
N1 Er1 O2 C10 -174.5(5) . . . . ?
N2 Er1 O2 C10 4.4(5) . . . . ?
O2 Er1 O3 C19 -50.3(6) . . . . ?
O1 Er1 O3 C19 57.0(5) . . . . ?
O5 Er1 O3 C19 -169.2(5) . . . . ?
O4 Er1 O3 C19 172.2(4) . . . . ?
N3 Er1 O3 C19 4.0(5) . . . . ?
N1 Er1 O3 C19 105.9(5) . . . . ?
N2 Er1 O3 C19 -88.1(5) . . . . ?
O2 Er1 N1 C8 -167.5(6) . . . . ?
O1 Er1 N1 C8 -179.2(8) . . . . ?
O3 Er1 N1 C8 43.0(7) . . . . ?
O5 Er1 N1 C8 -32.6(7) . . . . ?
O4 Er1 N1 C8 -101.2(7) . . . . ?
N3 Er1 N1 C8 108.9(7) . . . . ?
N2 Er1 N1 C8 14.5(9) . . . . ?
O2 Er1 N1 C9 8.6(7) . . . . ?
O1 Er1 N1 C9 -3.1(5) . . . . ?
O3 Er1 N1 C9 -140.9(5) . . . . ?
O5 Er1 N1 C9 143.5(5) . . . . ?
O4 Er1 N1 C9 74.9(5) . . . . ?
N3 Er1 N1 C9 -75.1(5) . . . . ?
N2 Er1 N1 C9 -169.4(4) . . . . ?
O2 Er1 N2 C17 179.7(7) . . . . ?
O1 Er1 N2 C17 -160.9(6) . . . . ?
O3 Er1 N2 C17 -30.3(6) . . . . ?
O5 Er1 N2 C17 46.3(6) . . . . ?
O4 Er1 N2 C17 108.7(6) . . . . ?
N3 Er1 N2 C17 -98.4(7) . . . . ?
N1 Er1 N2 C17 -1.6(9) . . . . ?
O2 Er1 N2 C18 -2.5(5) . . . . ?
O1 Er1 N2 C18 16.8(7) . . . . ?
O3 Er1 N2 C18 147.5(5) . . . . ?
O5 Er1 N2 C18 -136.0(5) . . . . ?
O4 Er1 N2 C18 -73.6(5) . . . . ?
N3 Er1 N2 C18 79.3(5) . . . . ?
N1 Er1 N2 C18 176.2(5) . . . . ?
O2 Er1 N3 C26 -39.4(6) . . . . ?
O1 Er1 N3 C26 40.4(6) . . . . ?
O3 Er1 N3 C26 178.3(7) . . . . ?
O5 Er1 N3 C26 -171.1(6) . . . . ?
O4 Er1 N3 C26 13.5(9) . . . . ?
N1 Er1 N3 C26 104.2(6) . . . . ?
N2 Er1 N3 C26 -105.4(6) . . . . ?
O2 Er1 N3 C27 139.3(5) . . . . ?
O1 Er1 N3 C27 -140.9(5) . . . . ?
O3 Er1 N3 C27 -3.0(5) . . . . ?
O5 Er1 N3 C27 7.6(7) . . . . ?
O4 Er1 N3 C27 -167.8(4) . . . . ?
N1 Er1 N3 C27 -77.1(5) . . . . ?
N2 Er1 N3 C27 73.3(5) . . . . ?
Er1 O1 C1 C2 177.0(5) . . . . ?
Er1 O1 C1 C9 -1.2(8) . . . . ?
O1 C1 C2 C3 -177.1(7) . . . . ?
C9 C1 C2 C3 1.1(11) . . . . ?
O1 C1 C2 Cl1 -0.1(10) . . . . ?
C9 C1 C2 Cl1 178.1(5) . . . . ?
C1 C2 C3 C4 -3.0(13) . . . . ?
Cl1 C2 C3 C4 179.9(7) . . . . ?
C2 C3 C4 C5 2.5(13) . . . . ?
C2 C3 C4 Cl2 179.0(6) . . . . ?
C3 C4 C5 C9 -0.3(13) . . . . ?
Cl2 C4 C5 C9 -176.8(6) . . . . ?
C3 C4 C5 C6 -180.0(9) . . . . ?
Cl2 C4 C5 C6 3.4(13) . . . . ?
C9 C5 C6 C7 1.0(13) . . . . ?
C4 C5 C6 C7 -179.2(9) . . . . ?
C5 C6 C7 C8 -0.2(15) . . . . ?
C9 N1 C8 C7 2.2(13) . . . . ?
Er1 N1 C8 C7 178.3(7) . . . . ?
C6 C7 C8 N1 -1.6(15) . . . . ?
C8 N1 C9 C5 -1.3(11) . . . . ?
Er1 N1 C9 C5 -177.7(6) . . . . ?
C8 N1 C9 C1 -179.9(7) . . . . ?
Er1 N1 C9 C1 3.7(8) . . . . ?
C6 C5 C9 N1 -0.3(12) . . . . ?
C4 C5 C9 N1 179.9(7) . . . . ?
C6 C5 C9 C1 178.2(7) . . . . ?
C4 C5 C9 C1 -1.6(11) . . . . ?
O1 C1 C9 N1 -1.8(9) . . . . ?
C2 C1 C9 N1 179.8(6) . . . . ?
O1 C1 C9 C5 179.5(6) . . . . ?
C2 C1 C9 C5 1.2(10) . . . . ?
Er1 O2 C10 C11 174.5(6) . . . . ?
Er1 O2 C10 C18 -5.8(9) . . . . ?
O2 C10 C11 C12 178.9(7) . . . . ?
C18 C10 C11 C12 -0.7(11) . . . . ?
O2 C10 C11 Cl3 -5.2(10) . . . . ?
C18 C10 C11 Cl3 175.1(5) . . . . ?
C10 C11 C12 C13 0.5(13) . . . . ?
Cl3 C11 C12 C13 -175.4(6) . . . . ?
C11 C12 C13 C14 0.6(13) . . . . ?
C11 C12 C13 Cl4 178.4(6) . . . . ?
C12 C13 C14 C18 -1.3(12) . . . . ?
Cl4 C13 C14 C18 -179.1(6) . . . . ?
C12 C13 C14 C15 177.2(8) . . . . ?
Cl4 C13 C14 C15 -0.7(12) . . . . ?
C18 C14 C15 C16 -1.5(13) . . . . ?
C13 C14 C15 C16 -179.9(9) . . . . ?
C14 C15 C16 C17 2.1(14) . . . . ?
C18 N2 C17 C16 -0.8(12) . . . . ?
Er1 N2 C17 C16 176.9(6) . . . . ?
C15 C16 C17 N2 -0.9(14) . . . . ?
C17 N2 C18 C14 1.4(11) . . . . ?
Er1 N2 C18 C14 -176.6(6) . . . . ?
C17 N2 C18 C10 178.9(7) . . . . ?
Er1 N2 C18 C10 0.9(8) . . . . ?
C13 C14 C18 N2 178.3(7) . . . . ?
C15 C14 C18 N2 -0.3(11) . . . . ?
C13 C14 C18 C10 1.0(11) . . . . ?
C15 C14 C18 C10 -177.6(7) . . . . ?
O2 C10 C18 N2 2.8(10) . . . . ?
C11 C10 C18 N2 -177.5(6) . . . . ?
O2 C10 C18 C14 -179.7(7) . . . . ?
C11 C10 C18 C14 0.0(11) . . . . ?
Er1 O3 C19 C20 174.4(5) . . . . ?
Er1 O3 C19 C27 -4.7(8) . . . . ?
O3 C19 C20 C21 -179.5(7) . . . . ?
C27 C19 C20 C21 -0.3(10) . . . . ?
O3 C19 C20 Cl5 -0.3(10) . . . . ?
C27 C19 C20 Cl5 178.9(5) . . . . ?
C19 C20 C21 C22 0.1(12) . . . . ?
Cl5 C20 C21 C22 -179.1(7) . . . . ?
C20 C21 C22 C23 -0.1(13) . . . . ?
C20 C21 C22 Cl6 178.6(6) . . . . ?
C21 C22 C23 C27 0.5(12) . . . . ?
Cl6 C22 C23 C27 -178.3(6) . . . . ?
C21 C22 C23 C24 179.3(8) . . . . ?
Cl6 C22 C23 C24 0.6(11) . . . . ?
C27 C23 C24 C25 -0.2(12) . . . . ?
C22 C23 C24 C25 -179.1(8) . . . . ?
C23 C24 C25 C26 1.1(12) . . . . ?
C27 N3 C26 C25 -1.6(12) . . . . ?
Er1 N3 C26 C25 177.1(6) . . . . ?
C24 C25 C26 N3 -0.2(13) . . . . ?
C26 N3 C27 C23 2.4(10) . . . . ?
Er1 N3 C27 C23 -176.3(5) . . . . ?
C26 N3 C27 C19 -179.3(7) . . . . ?
Er1 N3 C27 C19 2.0(8) . . . . ?
C24 C23 C27 N3 -1.6(11) . . . . ?
C22 C23 C27 N3 177.4(7) . . . . ?
C24 C23 C27 C19 -179.7(7) . . . . ?
C22 C23 C27 C19 -0.7(11) . . . . ?
O3 C19 C27 N3 1.6(10) . . . . ?
C20 C19 C27 N3 -177.6(6) . . . . ?
O3 C19 C27 C23 179.9(6) . . . . ?
C20 C19 C27 C23 0.7(10) . . . . ?
O8' O8 O8' O8 -28(35) 2_665 . . 3_565 ?
O8' O8 O8' O8' -4(5) 2_665 . . 3_565 ?
C28' O6 C28 C29 -131(9) . . . . ?
C28 O6 C28' C29' 57(6) . . . . ?
O7 O7' C30 C31 117(7) . . . . ?
O7 O7' C30 C30 35(4) . . . 2_665 ?
O7 O7' C30 C30 -130(7) . . . 3_565 ?
O7' O7 C30 C31 -115(7) . . . . ?
O7' O7 C30 C30 -157(4) . . . 2_665 ?
O7' O7 C30 C30 147(10) . . . 3_565 ?
O7' C30 C31 C30 -121(9) . . . 2_665 ?
O7 C30 C31 C30 -58(8) . . . 2_665 ?
C30 C30 C31 C30 83(2) 3_565 . . 2_665 ?
O7' C30 C31 C30 156(8) . . . 3_565 ?
O7 C30 C31 C30 -141(6) . . . 3_565 ?
C30 C30 C31 C30 -83(2) 2_665 . . 3_565 ?
